data_4305486
loop_
_publ_author_name
'Konstantin V. Luzyanin'
'Pavel V. Gushchin'
'Armando J. L. Pombeiro'
'Matti Haukka'
'Victor I. Ovcharenko'
'Vadim Yu. Kukushkin'

_publ_section_title
;
Oxidation of Pt-bound Bis-hydroxylamine as a Novel Route to Unexplored
Dinitrosoalkane Ligated Species
;
_journal_name_full 'Inorganic Chemistry'
_journal_page_first 6919
_journal_page_last 6930
_journal_paper_doi 10.1021/ic800481a
_journal_volume 47
_journal_year 2008
_chemical_formula_moiety 'C6 H14 Cl2 N2 O2 Pt'
_chemical_formula_sum 'C6 H14 Cl2 N2 O2 Pt'
_chemical_formula_weight 412.18
_chemical_name_systematic
;
 ?
;
_space_group_IT_number 14
_symmetry_cell_setting monoclinic
_symmetry_space_group_name_Hall '-P 2yn'
_symmetry_space_group_name_H-M 'P 1 21/n 1'
_atom_sites_solution_hydrogens mixed
_atom_sites_solution_primary direct
_atom_sites_solution_secondary difmap
_audit_creation_method SHELXL-97
_cell_angle_alpha 90.00
_cell_angle_beta 99.641(8)
_cell_angle_gamma 90.00
_cell_formula_units_Z 8
_cell_length_a 9.3692(8)
_cell_length_b 17.694(2)
_cell_length_c 13.4721(16)
_cell_measurement_reflns_used 8575
_cell_measurement_temperature 120(2)
_cell_measurement_theta_max 27.48
_cell_measurement_theta_min 1.00
_cell_volume 2201.8(4)
_computing_cell_refinement 'Denzo/Scalepack (Otwinowski & Minor, 1997)'
_computing_data_collection 'Collect (Nonius BV, 1997-2000)'
_computing_data_reduction 'Denzo/Scalepack (Otwinowski & Minor, 1997)'
_computing_molecular_graphics 'Diamond v.3.1e (Brandenburg, 2007)'
_computing_publication_material 'SHELXL-97 (Sheldrick, 1997)'
_computing_structure_refinement 'SHELXL-97 (Sheldrick, 1997)'
_computing_structure_solution 'SHELXS-97 (Sheldrick, 1997)'
_diffrn_ambient_temperature 120(2)
_diffrn_detector_area_resol_mean 9
_diffrn_measured_fraction_theta_full 0.994
_diffrn_measured_fraction_theta_max 0.994
_diffrn_measurement_device '95mm CCD camera on \k-goniostat'
_diffrn_measurement_device_type 'Nonius KappaCCD'
_diffrn_measurement_method '\f scans and \w scans with \k offset'
_diffrn_radiation_monochromator 'horizontally mounted graphite crystal'
_diffrn_radiation_source 'fine-focus sealed tube'
_diffrn_radiation_type MoK\a
_diffrn_radiation_wavelength 0.71073
_diffrn_reflns_av_R_equivalents 0.0344
_diffrn_reflns_av_sigmaI/netI 0.0256
_diffrn_reflns_limit_h_max 10
_diffrn_reflns_limit_h_min -12
_diffrn_reflns_limit_k_max 22
_diffrn_reflns_limit_k_min -22
_diffrn_reflns_limit_l_max 17
_diffrn_reflns_limit_l_min -17
_diffrn_reflns_number 30127
_diffrn_reflns_theta_full 27.50
_diffrn_reflns_theta_max 27.50
_diffrn_reflns_theta_min 2.30
_exptl_absorpt_coefficient_mu 13.203
_exptl_absorpt_correction_T_max 0.3051
_exptl_absorpt_correction_T_min 0.1487
_exptl_absorpt_correction_type multi-scan
_exptl_absorpt_process_details 'SADABS v.2.10 (Sheldrick, 2003)'
_exptl_crystal_colour brown
_exptl_crystal_density_diffrn 2.487
_exptl_crystal_density_method 'not measured'
_exptl_crystal_description block
_exptl_crystal_F_000 1536
_exptl_crystal_size_max 0.19
_exptl_crystal_size_mid 0.13
_exptl_crystal_size_min 0.09
_refine_diff_density_max 0.568
_refine_diff_density_min -0.858
_refine_diff_density_rms 0.145
_refine_ls_extinction_method none
_refine_ls_goodness_of_fit_ref 1.109
_refine_ls_hydrogen_treatment mixed
_refine_ls_matrix_type full
_refine_ls_number_parameters 259
_refine_ls_number_reflns 5018
_refine_ls_number_restraints 1
_refine_ls_restrained_S_all 1.109
_refine_ls_R_factor_all 0.0270
_refine_ls_R_factor_gt 0.0194
_refine_ls_shift/su_max 0.003
_refine_ls_shift/su_mean 0.000
_refine_ls_structure_factor_coef Fsqd
_refine_ls_weighting_details 'calc w=1/[\s^2^(Fo^2^)+(0.0000P)^2^+3.1948P] where P=(Fo^2^+2Fc^2^)/3'
_refine_ls_weighting_scheme calc
_refine_ls_wR_factor_gt 0.0304
_refine_ls_wR_factor_ref 0.0316
_reflns_number_gt 4442
_reflns_number_total 5018
_reflns_threshold_expression >2sigma(I)
_cod_data_source_file ic800481a-file003_3.cif
_cod_data_source_block 13
_cod_original_sg_symbol_H-M 'P 21/n'
_cod_database_code 4305486

loop_
_symmetry_equiv_pos_as_xyz
'x, y, z'
'-x+1/2, y+1/2, -z+1/2'
'-x, -y, -z'
'x-1/2, -y-1/2, z-1/2'

loop_
_atom_site_label
_atom_site_type_symbol
_atom_site_fract_x
_atom_site_fract_y
_atom_site_fract_z
_atom_site_U_iso_or_equiv
_atom_site_adp_type
_atom_site_occupancy
_atom_site_symmetry_multiplicity
_atom_site_calc_flag
_atom_site_refinement_flags
_atom_site_disorder_assembly
_atom_site_disorder_group
Pt1 Pt -0.015704(13) 0.224548(7) 0.241833(9) 0.01167(3) Uani 1 1 d . . .
Cl1 Cl 0.22484(9) 0.25284(5) 0.24801(6) 0.01667(16) Uani 1 1 d . . .
Cl2 Cl -0.05548(9) 0.22594(5) 0.06903(6) 0.02019(17) Uani 1 1 d . . .
O1 O -0.3327(3) 0.22029(16) 0.16746(19) 0.0281(6) Uani 1 1 d . . .
O2 O 0.1005(3) 0.24317(17) 0.44804(18) 0.0344(7) Uani 1 1 d . . .
N1 N -0.2245(3) 0.19525(18) 0.2458(2) 0.0175(6) Uani 1 1 d . . .
N2 N -0.0006(3) 0.22314(16) 0.38601(19) 0.0164(6) Uani 1 1 d . . .
C1 C -0.2651(3) 0.21677(19) 0.3464(2) 0.0154(7) Uani 1 1 d . . .
C2 C -0.2886(4) 0.30203(19) 0.3493(3) 0.0228(8) Uani 1 1 d . . .
H2A H -0.1963 0.3281 0.3492 0.034 Uiso 1 1 calc R . .
H2B H -0.3266 0.3154 0.4105 0.034 Uiso 1 1 calc R . .
H2C H -0.3580 0.3174 0.2901 0.034 Uiso 1 1 calc R . .
C3 C -0.4028(4) 0.1743(2) 0.3585(3) 0.0214(8) Uani 1 1 d . . .
H3A H -0.4831 0.1920 0.3076 0.032 Uiso 1 1 calc R . .
H3B H -0.4255 0.1838 0.4258 0.032 Uiso 1 1 calc R . .
H3C H -0.3883 0.1200 0.3498 0.032 Uiso 1 1 calc R . .
C4 C -0.1325(3) 0.19138(19) 0.4256(2) 0.0147(7) Uani 1 1 d . . .
C5 C -0.1368(4) 0.2224(2) 0.5305(2) 0.0225(8) Uani 1 1 d . . .
H5A H -0.0586 0.1996 0.5787 0.034 Uiso 1 1 calc R . .
H5B H -0.2302 0.2101 0.5501 0.034 Uiso 1 1 calc R . .
H5C H -0.1242 0.2773 0.5304 0.034 Uiso 1 1 calc R . .
C6 C -0.1066(4) 0.10590(19) 0.4303(3) 0.0195(7) Uani 1 1 d . . .
H6A H -0.1027 0.0867 0.3626 0.029 Uiso 1 1 calc R . .
H6B H -0.1859 0.0811 0.4568 0.029 Uiso 1 1 calc R . .
H6C H -0.0148 0.0952 0.4745 0.029 Uiso 1 1 calc R . .
Pt1B Pt -0.060641(13) 0.469429(7) 0.252699(9) 0.01252(4) Uani 1 1 d . . .
Cl1B Cl -0.25147(9) 0.51498(5) 0.32312(6) 0.01845(17) Uani 1 1 d . . .
Cl2B Cl -0.21631(9) 0.41675(5) 0.12020(6) 0.02143(18) Uani 1 1 d . . .
O1B O 0.1034(3) 0.42178(15) 0.09371(18) 0.0248(6) Uani 1 1 d . . .
O2B O 0.0640(3) 0.55831(15) 0.41943(19) 0.0327(7) Uani 1 1 d . . .
N1B N 0.1156(3) 0.43095(17) 0.1988(2) 0.0154(6) Uani 1 1 d D . .
N2B N 0.0832(3) 0.51467(15) 0.3547(2) 0.0165(6) Uani 1 1 d . . .
C1B C 0.2469(3) 0.47986(18) 0.2373(2) 0.0144(7) Uani 1 1 d . . .
C2B C 0.2329(4) 0.55402(19) 0.1797(3) 0.0205(8) Uani 1 1 d . . .
H2B1 H 0.2204 0.5437 0.1073 0.031 Uiso 1 1 calc R . .
H2B2 H 0.3207 0.5842 0.1999 0.031 Uiso 1 1 calc R . .
H2B3 H 0.1488 0.5820 0.1948 0.031 Uiso 1 1 calc R . .
C3B C 0.3841(3) 0.4381(2) 0.2207(3) 0.0210(8) Uani 1 1 d . . .
H3B1 H 0.3872 0.4354 0.1485 0.031 Uiso 1 1 calc R . .
H3B2 H 0.3834 0.3868 0.2482 0.031 Uiso 1 1 calc R . .
H3B3 H 0.4694 0.4653 0.2549 0.031 Uiso 1 1 calc R . .
C4B C 0.2403(3) 0.49126(18) 0.3512(2) 0.0156(7) Uani 1 1 d . . .
C5B C 0.3429(4) 0.5529(2) 0.4000(3) 0.0228(8) Uani 1 1 d . . .
H5B1 H 0.3423 0.5538 0.4727 0.034 Uiso 1 1 calc R . .
H5B2 H 0.3111 0.6020 0.3708 0.034 Uiso 1 1 calc R . .
H5B3 H 0.4412 0.5423 0.3879 0.034 Uiso 1 1 calc R . .
C6B C 0.2605(4) 0.4186(2) 0.4133(2) 0.0229(8) Uani 1 1 d . . .
H6B1 H 0.3603 0.4007 0.4175 0.034 Uiso 1 1 calc R . .
H6B2 H 0.1935 0.3799 0.3810 0.034 Uiso 1 1 calc R . .
H6B3 H 0.2406 0.4287 0.4812 0.034 Uiso 1 1 calc R . .
H1 H -0.234(4) 0.141(2) 0.235(3) 0.020(10) Uiso 1 1 d . . .
H1B H 0.136(4) 0.385(2) 0.220(3) 0.021(10) Uiso 1 1 d . . .
H1O H -0.287(6) 0.228(3) 0.119(4) 0.09(2) Uiso 1 1 d . . .
H1OB H 0.014(5) 0.407(3) 0.0753(18) 0.079(19) Uiso 1 1 d D . .

loop_
_atom_site_aniso_label
_atom_site_aniso_U_11
_atom_site_aniso_U_22
_atom_site_aniso_U_33
_atom_site_aniso_U_23
_atom_site_aniso_U_13
_atom_site_aniso_U_12
Pt1 0.01255(6) 0.01236(6) 0.01041(6) -0.00030(5) 0.00281(5) -0.00107(5)
Cl1 0.0139(4) 0.0175(4) 0.0197(4) 0.0003(3) 0.0060(3) -0.0031(3)
Cl2 0.0249(4) 0.0245(5) 0.0113(4) -0.0003(3) 0.0034(3) 0.0008(4)
O1 0.0152(13) 0.0488(18) 0.0184(13) 0.0034(12) -0.0025(11) 0.0023(12)
O2 0.0246(14) 0.063(2) 0.0143(13) -0.0043(12) 0.0002(11) -0.0219(13)
N1 0.0147(14) 0.0233(17) 0.0133(14) -0.0011(12) -0.0008(11) 0.0007(12)
N2 0.0144(14) 0.0188(15) 0.0161(14) -0.0002(12) 0.0030(11) -0.0054(12)
C1 0.0131(16) 0.0208(19) 0.0131(16) -0.0017(13) 0.0044(13) -0.0005(13)
C2 0.0245(19) 0.0178(19) 0.0270(19) 0.0010(15) 0.0068(16) 0.0007(15)
C3 0.0159(17) 0.026(2) 0.0235(18) -0.0007(15) 0.0052(15) 0.0009(15)
C4 0.0121(16) 0.0200(18) 0.0129(16) 0.0002(13) 0.0046(13) -0.0044(13)
C5 0.0251(19) 0.030(2) 0.0139(16) -0.0017(15) 0.0071(14) -0.0071(16)
C6 0.0188(18) 0.0202(19) 0.0188(17) 0.0016(14) 0.0015(14) 0.0008(14)
Pt1B 0.01223(6) 0.01174(6) 0.01367(6) -0.00062(5) 0.00242(5) -0.00068(5)
Cl1B 0.0157(4) 0.0203(4) 0.0206(4) -0.0003(3) 0.0067(3) 0.0017(3)
Cl2B 0.0172(4) 0.0237(5) 0.0213(4) -0.0049(3) -0.0027(3) -0.0016(3)
O1B 0.0210(14) 0.0347(16) 0.0189(13) -0.0109(11) 0.0037(11) -0.0034(12)
O2B 0.0284(15) 0.0378(17) 0.0319(15) -0.0217(13) 0.0054(12) 0.0004(12)
N1B 0.0176(15) 0.0167(16) 0.0124(14) -0.0051(12) 0.0041(11) -0.0036(12)
N2B 0.0177(15) 0.0142(15) 0.0181(14) -0.0008(11) 0.0046(12) 0.0001(11)
C1B 0.0128(17) 0.0110(17) 0.0195(16) -0.0030(13) 0.0032(13) -0.0016(12)
C2B 0.0231(19) 0.0178(18) 0.0213(18) 0.0001(14) 0.0060(15) -0.0001(14)
C3B 0.0113(17) 0.0218(19) 0.030(2) -0.0037(15) 0.0036(15) -0.0008(14)
C4B 0.0139(17) 0.0152(17) 0.0164(16) -0.0027(13) -0.0009(13) -0.0004(13)
C5B 0.0195(18) 0.024(2) 0.0233(18) -0.0067(15) -0.0011(15) -0.0029(15)
C6B 0.032(2) 0.0194(19) 0.0164(17) 0.0019(14) 0.0018(15) 0.0032(16)

loop_
_atom_type_symbol
_atom_type_description
_atom_type_scat_dispersion_real
_atom_type_scat_dispersion_imag
_atom_type_scat_source
C C 0.0033 0.0016 'International Tables Vol C Tables 4.2.6.8 and 6.1.1.4'
H H 0.0000 0.0000 'International Tables Vol C Tables 4.2.6.8 and 6.1.1.4'
N N 0.0061 0.0033 'International Tables Vol C Tables 4.2.6.8 and 6.1.1.4'
O O 0.0106 0.0060 'International Tables Vol C Tables 4.2.6.8 and 6.1.1.4'
Cl Cl 0.1484 0.1585 'International Tables Vol C Tables 4.2.6.8 and 6.1.1.4'
Pt Pt -1.7033 8.3905 'International Tables Vol C Tables 4.2.6.8 and 6.1.1.4'

loop_
_geom_angle_atom_site_label_1
_geom_angle_atom_site_label_2
_geom_angle_atom_site_label_3
_geom_angle
_geom_angle_site_symmetry_1
_geom_angle_site_symmetry_3
_geom_angle_publ_flag
N2 Pt1 N1 83.00(11) . . yes
N2 Pt1 Cl2 174.94(8) . . ?
N1 Pt1 Cl2 92.07(8) . . ?
N2 Pt1 Cl1 93.47(8) . . ?
N1 Pt1 Cl1 175.84(8) . . ?
Cl2 Pt1 Cl1 91.49(3) . . yes
N1 O1 H1O 104(4) . . ?
O1 N1 C1 109.6(2) . . yes
O1 N1 Pt1 118.4(2) . . yes
C1 N1 Pt1 110.25(19) . . ?
O1 N1 H1 99(2) . . ?
C1 N1 H1 111(2) . . ?
Pt1 N1 H1 108(2) . . ?
O2 N2 C4 116.9(3) . . yes
O2 N2 Pt1 127.7(2) . . yes
C4 N2 Pt1 115.39(19) . . ?
N1 C1 C3 108.4(3) . . ?
N1 C1 C2 109.2(3) . . ?
C3 C1 C2 110.8(3) . . ?
N1 C1 C4 104.4(2) . . ?
C3 C1 C4 112.1(3) . . ?
C2 C1 C4 111.7(3) . . ?
C1 C2 H2A 109.5 . . ?
C1 C2 H2B 109.5 . . ?
H2A C2 H2B 109.5 . . ?
C1 C2 H2C 109.5 . . ?
H2A C2 H2C 109.5 . . ?
H2B C2 H2C 109.5 . . ?
C1 C3 H3A 109.5 . . ?
C1 C3 H3B 109.5 . . ?
H3A C3 H3B 109.5 . . ?
C1 C3 H3C 109.5 . . ?
H3A C3 H3C 109.5 . . ?
H3B C3 H3C 109.5 . . ?
C5 C4 C6 110.2(3) . . ?
C5 C4 N2 109.8(3) . . ?
C6 C4 N2 104.2(3) . . ?
C5 C4 C1 112.9(3) . . ?
C6 C4 C1 114.5(3) . . ?
N2 C4 C1 104.6(2) . . ?
C4 C5 H5A 109.5 . . ?
C4 C5 H5B 109.5 . . ?
H5A C5 H5B 109.5 . . ?
C4 C5 H5C 109.5 . . ?
H5A C5 H5C 109.5 . . ?
H5B C5 H5C 109.5 . . ?
C4 C6 H6A 109.5 . . ?
C4 C6 H6B 109.5 . . ?
H6A C6 H6B 109.5 . . ?
C4 C6 H6C 109.5 . . ?
H6A C6 H6C 109.5 . . ?
H6B C6 H6C 109.5 . . ?
N2B Pt1B N1B 83.18(11) . . yes
N2B Pt1B Cl2B 174.38(8) . . ?
N1B Pt1B Cl2B 91.97(8) . . ?
N2B Pt1B Cl1B 93.38(8) . . ?
N1B Pt1B Cl1B 176.46(8) . . ?
Cl2B Pt1B Cl1B 91.51(3) . . yes
N1B O1B H1OB 103(2) . . ?
O1B N1B C1B 109.4(2) . . yes
O1B N1B Pt1B 117.6(2) . . yes
C1B N1B Pt1B 110.28(19) . . ?
O1B N1B H1B 102(2) . . ?
C1B N1B H1B 107(2) . . ?
Pt1B N1B H1B 110(2) . . ?
O2B N2B C4B 117.2(3) . . yes
O2B N2B Pt1B 127.8(2) . . yes
C4B N2B Pt1B 115.09(19) . . ?
C2B C1B N1B 108.8(3) . . ?
C2B C1B C3B 110.2(3) . . ?
N1B C1B C3B 109.0(3) . . ?
C2B C1B C4B 112.1(3) . . ?
N1B C1B C4B 104.2(2) . . ?
C3B C1B C4B 112.2(3) . . ?
C1B C2B H2B1 109.5 . . ?
C1B C2B H2B2 109.5 . . ?
H2B1 C2B H2B2 109.5 . . ?
C1B C2B H2B3 109.5 . . ?
H2B1 C2B H2B3 109.5 . . ?
H2B2 C2B H2B3 109.5 . . ?
C1B C3B H3B1 109.5 . . ?
C1B C3B H3B2 109.5 . . ?
H3B1 C3B H3B2 109.5 . . ?
C1B C3B H3B3 109.5 . . ?
H3B1 C3B H3B3 109.5 . . ?
H3B2 C3B H3B3 109.5 . . ?
C5B C4B C6B 110.7(3) . . ?
C5B C4B N2B 109.4(3) . . ?
C6B C4B N2B 104.0(3) . . ?
C5B C4B C1B 112.9(3) . . ?
C6B C4B C1B 114.1(3) . . ?
N2B C4B C1B 105.2(2) . . ?
C4B C5B H5B1 109.5 . . ?
C4B C5B H5B2 109.5 . . ?
H5B1 C5B H5B2 109.5 . . ?
C4B C5B H5B3 109.5 . . ?
H5B1 C5B H5B3 109.5 . . ?
H5B2 C5B H5B3 109.5 . . ?
C4B C6B H6B1 109.5 . . ?
C4B C6B H6B2 109.5 . . ?
H6B1 C6B H6B2 109.5 . . ?
C4B C6B H6B3 109.5 . . ?
H6B1 C6B H6B3 109.5 . . ?
H6B2 C6B H6B3 109.5 . . ?

loop_
_geom_bond_atom_site_label_1
_geom_bond_atom_site_label_2
_geom_bond_distance
_geom_bond_site_symmetry_2
_geom_bond_publ_flag
Pt1 N2 1.924(3) . yes
Pt1 N1 2.033(3) . yes
Pt1 Cl2 2.2953(8) . yes
Pt1 Cl1 2.2965(8) . yes
O1 N1 1.407(4) . yes
O1 H1O 0.85(6) . .
O2 N2 1.207(3) . yes
N1 C1 1.516(4) . yes
N1 H1 0.97(4) . ?
N2 C4 1.532(4) . yes
C1 C3 1.525(5) . ?
C1 C2 1.526(5) . ?
C1 C4 1.561(4) . ?
C2 H2A 0.9800 . ?
C2 H2B 0.9800 . ?
C2 H2C 0.9800 . ?
C3 H3A 0.9800 . ?
C3 H3B 0.9800 . ?
C3 H3C 0.9800 . ?
C4 C5 1.523(4) . ?
C4 C6 1.531(5) . ?
C5 H5A 0.9800 . ?
C5 H5B 0.9800 . ?
C5 H5C 0.9800 . ?
C6 H6A 0.9800 . ?
C6 H6B 0.9800 . ?
C6 H6C 0.9800 . ?
Pt1B N2B 1.930(3) . yes
Pt1B N1B 2.030(3) . yes
Pt1B Cl2B 2.3045(8) . yes
Pt1B Cl1B 2.3053(8) . yes
O1B N1B 1.410(3) . yes
O1B H1OB 0.87(4) . ?
O2B N2B 1.200(3) . yes
N1B C1B 1.522(4) . yes
N1B H1B 0.88(4) . ?
N2B C4B 1.537(4) . yes
C1B C2B 1.519(5) . ?
C1B C3B 1.531(4) . ?
C1B C4B 1.560(4) . ?
C2B H2B1 0.9800 . ?
C2B H2B2 0.9800 . ?
C2B H2B3 0.9800 . ?
C3B H3B1 0.9800 . ?
C3B H3B2 0.9800 . ?
C3B H3B3 0.9800 . ?
C4B C5B 1.528(4) . ?
C4B C6B 1.528(5) . ?
C5B H5B1 0.9800 . ?
C5B H5B2 0.9800 . ?
C5B H5B3 0.9800 . ?
C6B H6B1 0.9800 . ?
C6B H6B2 0.9800 . ?
C6B H6B3 0.9800 . ?

loop_
_geom_hbond_atom_site_label_D
_geom_hbond_atom_site_label_H
_geom_hbond_atom_site_label_A
_geom_hbond_distance_DH
_geom_hbond_distance_HA
_geom_hbond_distance_DA
_geom_hbond_angle_DHA
_geom_hbond_site_symmetry_A
N1 H1 Cl1B 0.97(4) 2.36(4) 3.319(3) 169(3) 2_445
N1B H1B Cl1 0.88(4) 2.49(4) 3.345(3) 166(3) .
O1 H1O Cl2 0.85(6) 2.38(6) 3.109(3) 144(5) .
O1 H1O O2 0.85(6) 2.42(6) 2.988(3) 125(5) 4_565
O1B H1OB Cl2B 0.87(4) 2.34(5) 3.076(3) 142(3) .
